data_4113701
loop_
_publ_author_name
'F. Albert Cotton'
'James P. Donahue'
'Carlos A. Murillo'

_publ_section_title
;
 Polyunsaturated Dicarboxylate Tethers Connecting Dimolybdenum Redox and
 Chromophoric Centers: Syntheses, Structures, and Electrochemistry
;
_journal_name_full 'Journal of the American Chemical Society'
_journal_page_first 5436
_journal_page_last 5450
_journal_paper_doi 10.1021/ja029101i
_journal_volume 125
_journal_year 2003
_chemical_formula_moiety 'H3 C O C (O) (C H = C H)2 C (O) O C H3'
_chemical_formula_sum 'C8 H10 O4'
_chemical_formula_weight 170.16
_chemical_name_common 'trans,trans-muconic acid dimethyl ester'
_chemical_name_systematic
;
 ?
;
_space_group_IT_number 2
_symmetry_cell_setting triclinic
_symmetry_space_group_name_Hall '-P 1'
_symmetry_space_group_name_H-M 'P -1'
_atom_sites_solution_hydrogens geom
_atom_sites_solution_primary direct
_atom_sites_solution_secondary difmap
_audit_creation_method SHELXL-97
_cell_angle_alpha 105.021(3)
_cell_angle_beta 105.843(3)
_cell_angle_gamma 92.465(3)
_cell_formula_units_Z 1
_cell_length_a 5.7888(11)
_cell_length_b 5.8066(11)
_cell_length_c 6.7136(13)
_cell_measurement_reflns_used 831
_cell_measurement_temperature 213(2)
_cell_measurement_theta_max 27.45
_cell_measurement_theta_min 3.29
_cell_volume 208.10(7)
_computing_cell_refinement 'SAINT V. 6.22'
_computing_data_collection 'SMART V. 5.618'
_computing_data_reduction 'SAINT V. 6.22'
_computing_molecular_graphics 'SHELXTL (Siemens, 1996)'
_computing_publication_material CIFTAB
_computing_structure_refinement 'SHELXL-97 (Sheldrick, 1997)'
_computing_structure_solution 'SHELXS-97 (Sheldrick, 1990)'
_diffrn_ambient_temperature 213(2)
_diffrn_measured_fraction_theta_full 0.948
_diffrn_measured_fraction_theta_max 0.948
_diffrn_measurement_device 'Bruker SMART 1000'
_diffrn_measurement_device_type 'area detector'
_diffrn_measurement_method 'omega scans'
_diffrn_radiation_monochromator graphite
_diffrn_radiation_source 'normal-focus sealed tube'
_diffrn_radiation_type MoK\a
_diffrn_radiation_wavelength 0.71073
_diffrn_reflns_av_R_equivalents 0.0121
_diffrn_reflns_av_sigmaI/netI 0.0195
_diffrn_reflns_limit_h_max 7
_diffrn_reflns_limit_h_min -7
_diffrn_reflns_limit_k_max 6
_diffrn_reflns_limit_k_min -7
_diffrn_reflns_limit_l_max 8
_diffrn_reflns_limit_l_min -8
_diffrn_reflns_number 1456
_diffrn_reflns_theta_full 27.49
_diffrn_reflns_theta_max 27.49
_diffrn_reflns_theta_min 3.29
_diffrn_standards_number 'none (area detector data)'
_exptl_absorpt_coefficient_mu 0.110
_exptl_absorpt_correction_T_max 0.9890
_exptl_absorpt_correction_T_min 0.9455
_exptl_absorpt_correction_type multi-scan
_exptl_crystal_colour white
_exptl_crystal_density_diffrn 1.358
_exptl_crystal_description needle
_exptl_crystal_F_000 90
_exptl_crystal_size_max 0.52
_exptl_crystal_size_mid 0.22
_exptl_crystal_size_min 0.10
_refine_diff_density_max 0.217
_refine_diff_density_min -0.176
_refine_diff_density_rms 0.039
_refine_ls_extinction_method none
_refine_ls_goodness_of_fit_ref 1.059
_refine_ls_hydrogen_treatment refall
_refine_ls_matrix_type full
_refine_ls_number_parameters 75
_refine_ls_number_reflns 903
_refine_ls_number_restraints 0
_refine_ls_restrained_S_all 1.059
_refine_ls_R_factor_all 0.0427
_refine_ls_R_factor_gt 0.0366
_refine_ls_shift/su_max 0.010
_refine_ls_shift/su_mean 0.002
_refine_ls_structure_factor_coef Fsqd
_refine_ls_weighting_details 'calc w=1/[\s^2^(Fo^2^)+(0.0714P)^2^+0.0183P] where P=(Fo^2^+2Fc^2^)/3'
_refine_ls_weighting_scheme calc
_refine_ls_wR_factor_gt 0.1071
_refine_ls_wR_factor_ref 0.1126
_reflns_number_gt 768
_reflns_number_total 903
_reflns_threshold_expression I>2sigma(I)
_cod_data_source_file ja029101isi20030123_021228_08.cif
_cod_data_source_block xl
_cod_database_code 4113701

loop_
_symmetry_equiv_pos_as_xyz
'x, y, z'
'-x, -y, -z'

loop_
_atom_site_label
_atom_site_type_symbol
_atom_site_fract_x
_atom_site_fract_y
_atom_site_fract_z
_atom_site_U_iso_or_equiv
_atom_site_adp_type
_atom_site_occupancy
_atom_site_symmetry_multiplicity
_atom_site_calc_flag
O1 O 0.64794(16) 0.93476(16) 0.30498(17) 0.0429(3) Uani 1 1 d
O2 O 0.32914(15) 0.64912(15) 0.17445(15) 0.0333(3) Uani 1 1 d
C1 C 0.1809(2) 0.8243(3) 0.1035(2) 0.0371(4) Uani 1 1 d
C2 C 0.5629(2) 0.7320(2) 0.27800(19) 0.0282(3) Uani 1 1 d
C3 C 0.6960(2) 0.5432(2) 0.35098(19) 0.0285(3) Uani 1 1 d
C4 C 0.9300(2) 0.5890(2) 0.46215(19) 0.0281(3) Uani 1 1 d
H1A H 0.174(3) 0.950(3) 0.226(3) 0.051(4) Uiso 1 1 d
H1B H 0.019(4) 0.730(4) 0.033(3) 0.061(5) Uiso 1 1 d
H1C H 0.244(3) 0.890(3) 0.011(3) 0.048(4) Uiso 1 1 d
H3 H 0.613(2) 0.397(2) 0.316(2) 0.025(3) Uiso 1 1 d
H4 H 1.009(3) 0.737(3) 0.495(2) 0.032(4) Uiso 1 1 d

loop_
_atom_site_aniso_label
_atom_site_aniso_U_11
_atom_site_aniso_U_22
_atom_site_aniso_U_33
_atom_site_aniso_U_23
_atom_site_aniso_U_13
_atom_site_aniso_U_12
O1 0.0348(6) 0.0282(5) 0.0605(7) 0.0184(4) 0.0007(4) 0.0002(4)
O2 0.0244(5) 0.0304(5) 0.0423(5) 0.0144(4) 0.0012(4) 0.0045(3)
C1 0.0296(7) 0.0379(7) 0.0425(8) 0.0159(6) 0.0032(6) 0.0118(5)
C2 0.0251(6) 0.0286(6) 0.0295(6) 0.0091(5) 0.0051(5) 0.0039(5)
C3 0.0280(6) 0.0247(6) 0.0325(6) 0.0098(5) 0.0067(5) 0.0034(5)
C4 0.0271(6) 0.0257(6) 0.0312(6) 0.0092(5) 0.0071(5) 0.0037(5)

loop_
_atom_type_symbol
_atom_type_description
_atom_type_scat_dispersion_real
_atom_type_scat_dispersion_imag
_atom_type_scat_source
C C 0.0033 0.0016 'International Tables Vol C Tables 4.2.6.8 and 6.1.1.4'
H H 0.0000 0.0000 'International Tables Vol C Tables 4.2.6.8 and 6.1.1.4'
O O 0.0106 0.0060 'International Tables Vol C Tables 4.2.6.8 and 6.1.1.4'

loop_
_geom_angle_atom_site_label_1
_geom_angle_atom_site_label_2
_geom_angle_atom_site_label_3
_geom_angle
_geom_angle_site_symmetry_3
_geom_angle_publ_flag
C2 O2 C1 115.22(10) . y
O1 C2 O2 123.16(11) . y
O1 C2 C3 125.77(11) . y
O2 C2 C3 111.07(11) . y
C4 C3 C2 120.98(11) . y
C3 C4 C4 123.44(15) 2_766 y

loop_
_geom_bond_atom_site_label_1
_geom_bond_atom_site_label_2
_geom_bond_distance
_geom_bond_site_symmetry_2
_geom_bond_publ_flag
O1 C2 1.2052(15) . y
O2 C2 1.3426(15) . y
O2 C1 1.4497(15) . y
C2 C3 1.4768(17) . y
C3 C4 1.3330(18) . y
C4 C4 1.450(2) 2_766 y
